data_4306527
loop_
_publ_author_name
'Michael J. Zdilla'
'Atul K. Verma'
'Sonny C. Lee'

_publ_contact_author_address
;                                                                               
 Department of Chemistry
 University of Waterloo
 200 University Avenue West
 Waterloo, Ontario  N2L 3G1
 CANADA  
;
_publ_contact_author_email sclee@uwaterloo.ca
_publ_contact_author_fax 519-746-0435
_publ_contact_author_name 'Sonny C. Lee'
_publ_contact_author_phone '519-885-1211 x37501'
_publ_section_title
;
Reactivity of a Sterically Hindered Fe(II) Thiolate Dimer with Amines and
Hydrazines
;
_journal_name_full 'Inorganic Chemistry'
_journal_page_first 11382
_journal_page_last 11390
_journal_paper_doi 10.1021/ic801349y
_journal_volume 47
_journal_year 2008
_chemical_compound_source 'Chemical Synthesis, S.C. Lee Lab'
_chemical_formula_moiety '(Fe 2+)2 (C9 H11 S 1-)4 (C6 H7 N)2 (C H2 Cl2)4'
_chemical_formula_structural 'Fe2(C9 H11 S)4(C6 H7 N)2(C H2 Cl2)4'
_chemical_formula_sum 'C108 H82 Cl0 Fe2 N2 S4'
_chemical_formula_weight 1647.70
_chemical_name_common 'Homoleptic Dimer Aniline'
_chemical_name_systematic
; 
 ? 
;
_space_group_IT_number 2
_symmetry_cell_setting triclinic
_symmetry_space_group_name_Hall '-P 1'
_symmetry_space_group_name_H-M 'P -1'
_atom_sites_solution_hydrogens geom
_atom_sites_solution_primary direct
_atom_sites_solution_secondary difmap
_audit_creation_method SHELXL-97
_cell_angle_alpha 88.04(3)
_cell_angle_beta 74.45(3)
_cell_angle_gamma 63.27(3)
_cell_formula_units_Z 1
_cell_length_a 12.276(3)
_cell_length_b 12.791(3)
_cell_length_c 18.173(4)
_cell_measurement_reflns_used 6263
_cell_measurement_temperature 200(2)
_cell_measurement_theta_max 22.44
_cell_measurement_theta_min 1.17
_cell_volume 2442.9(13)
_computing_cell_refinement DENZO-SMN
_computing_data_collection 'NONIUS COLLECT'
_computing_data_reduction 'DENZO-SMN, Platon, Siemens SHELXTL'
_computing_molecular_graphics 'Siemens SHELXTL'
_computing_publication_material 'CIFTAB, Siemens SHELXTL'
_computing_structure_refinement 'Siemens SHELXTL'
_computing_structure_solution 'Siemens SHELXTL'
_diffrn_ambient_temperature 200(2)
_diffrn_measured_fraction_theta_full 0.986
_diffrn_measured_fraction_theta_max 0.986
_diffrn_radiation_monochromator graphite
_diffrn_radiation_source 'fine-focus sealed tube'
_diffrn_radiation_type MoK\a
_diffrn_radiation_wavelength 0.71073
_diffrn_reflns_av_R_equivalents 0.0000
_diffrn_reflns_av_sigmaI/netI 0.0982
_diffrn_reflns_limit_h_max 13
_diffrn_reflns_limit_h_min 0
_diffrn_reflns_limit_k_max 13
_diffrn_reflns_limit_k_min -11
_diffrn_reflns_limit_l_max 19
_diffrn_reflns_limit_l_min -18
_diffrn_reflns_number 6263
_diffrn_reflns_theta_full 22.44
_diffrn_reflns_theta_max 22.44
_diffrn_reflns_theta_min 1.17
_diffrn_standards_number 0
_exptl_absorpt_coefficient_mu 0.427
_exptl_absorpt_correction_type none
_exptl_crystal_colour yellow
_exptl_crystal_density_diffrn 1.120
_exptl_crystal_density_method 'not measured'
_exptl_crystal_description plate
_exptl_crystal_F_000 860
_exptl_crystal_size_max 0.33
_exptl_crystal_size_mid 0.22
_exptl_crystal_size_min 0.04
_refine_diff_density_max 0.703
_refine_diff_density_min -0.318
_refine_diff_density_rms 0.081
_refine_ls_extinction_method none
_refine_ls_goodness_of_fit_ref 1.072
_refine_ls_hydrogen_treatment constr
_refine_ls_matrix_type full
_refine_ls_number_parameters 569
_refine_ls_number_reflns 6263
_refine_ls_number_restraints 0
_refine_ls_restrained_S_all 1.072
_refine_ls_R_factor_all 0.1013
_refine_ls_R_factor_gt 0.0731
_refine_ls_shift/su_max 0.000
_refine_ls_shift/su_mean 0.000
_refine_ls_structure_factor_coef Fsqd
_refine_ls_weighting_details 'calc w=1/[\s^2^(Fo^2^)+(0.0814P)^2^+2.3423P] where P=(Fo^2^+2Fc^2^)/3'
_refine_ls_weighting_scheme calc
_refine_ls_wR_factor_gt 0.1672
_refine_ls_wR_factor_ref 0.1768
_reflns_number_gt 4732
_reflns_number_total 6263
_reflns_threshold_expression >2sigma(I)
_cod_data_source_file ic801349y_si_002_4.cif
_cod_data_source_block 3
_cod_depositor_comments
;
The following automatic conversions were performed:
'_symmetry_cell_setting' value 'Triclinic' changed to 'triclinic'
according to '/home/saulius/struct/CIF-dictionaries/cif_core.dic'
dictionary named 'cif_core.dic' version 2.4.1 from 2010-06-29.

Automatic conversion script
Id: cif_fix_enum 1527 2010-12-29 10:47:43Z saulius 
;
_cod_original_cell_volume 2442.9(9)
_cod_database_code 4306527

loop_
_symmetry_equiv_pos_as_xyz
'x, y, z'
'-x, -y, -z'

loop_
_atom_site_label
_atom_site_type_symbol
_atom_site_fract_x
_atom_site_fract_y
_atom_site_fract_z
_atom_site_U_iso_or_equiv
_atom_site_adp_type
_atom_site_occupancy
_atom_site_symmetry_multiplicity
_atom_site_calc_flag
_atom_site_refinement_flags
_atom_site_disorder_assembly
_atom_site_disorder_group
Fe1 Fe 0.13141(7) 0.88632(6) 0.42558(4) 0.0316(3) Uani 1 1 d . . .
S1 S 0.25035(13) 0.92534(12) 0.31862(7) 0.0402(4) Uani 1 1 d . . .
S2 S -0.07120(12) 1.04883(11) 0.44220(7) 0.0331(4) Uani 1 1 d . . .
N1 N 0.1260(4) 0.7249(4) 0.4449(3) 0.0443(12) Uani 1 1 d . . .
H1A H 0.1590 0.6967 0.4854 0.053 Uiso 1 1 calc R . .
H1B H 0.0419 0.7409 0.4607 0.053 Uiso 1 1 calc R . .
C1 C 0.1910(5) 0.6292(5) 0.3827(3) 0.0398(14) Uani 1 1 d . . .
C2 C 0.1762(6) 0.6561(5) 0.3122(3) 0.0551(17) Uani 1 1 d . . .
H2A H 0.1260 0.7350 0.3036 0.066 Uiso 1 1 calc R . .
C3 C 0.2364(7) 0.5652(7) 0.2517(4) 0.069(2) Uani 1 1 d . . .
H3A H 0.2247 0.5819 0.2023 0.083 Uiso 1 1 calc R . .
C4 C 0.3124(7) 0.4520(7) 0.2645(4) 0.074(2) Uani 1 1 d . . .
H4A H 0.3548 0.3909 0.2235 0.088 Uiso 1 1 calc R . .
C5 C 0.3265(7) 0.4278(6) 0.3351(5) 0.076(2) Uani 1 1 d . . .
H5A H 0.3786 0.3495 0.3436 0.091 Uiso 1 1 calc R . .
C6 C 0.2657(6) 0.5162(5) 0.3955(4) 0.0536(16) Uani 1 1 d . . .
H6A H 0.2757 0.4986 0.4452 0.064 Uiso 1 1 calc R . .
C11 C 0.3695(5) 0.7891(5) 0.2664(3) 0.0353(13) Uani 1 1 d . . .
C12 C 0.3770(5) 0.7688(4) 0.1887(3) 0.0383(13) Uani 1 1 d . . .
C13 C 0.4676(5) 0.6625(5) 0.1472(3) 0.0386(13) Uani 1 1 d . . .
H13A H 0.4736 0.6513 0.0946 0.046 Uiso 1 1 calc R . .
C14 C 0.5503(5) 0.5715(5) 0.1793(3) 0.0363(13) Uani 1 1 d . . .
C15 C 0.5444(5) 0.5945(5) 0.2555(3) 0.0368(13) Uani 1 1 d . . .
H15A H 0.6009 0.5347 0.2787 0.044 Uiso 1 1 calc R . .
C16 C 0.4585(5) 0.7018(4) 0.2983(3) 0.0327(13) Uani 1 1 d . . .
C21 C -0.1741(5) 1.0659(4) 0.3858(3) 0.0318(12) Uani 1 1 d . . .
C22 C -0.2017(5) 1.1589(5) 0.3382(3) 0.0348(13) Uani 1 1 d . . .
C23 C -0.2823(5) 1.1734(5) 0.2942(3) 0.0391(14) Uani 1 1 d . . .
H23A H -0.3026 1.2378 0.2638 0.047 Uiso 1 1 calc R . .
C24 C -0.3358(5) 1.0973(5) 0.2924(3) 0.0368(13) Uani 1 1 d . . .
C25 C -0.3032(5) 1.0046(5) 0.3378(3) 0.0375(13) Uani 1 1 d . . .
H25A H -0.3364 0.9506 0.3369 0.045 Uiso 1 1 calc R . .
C26 C -0.2249(5) 0.9867(4) 0.3845(3) 0.0336(13) Uani 1 1 d . . .
C121 C 0.2963(5) 0.8614(5) 0.1462(3) 0.0423(14) Uani 1 1 d . . .
C122 C 0.3519(7) 0.9097(5) 0.0899(3) 0.0568(17) Uani 1 1 d . . .
H12B H 0.4401 0.8864 0.0798 0.068 Uiso 1 1 calc R . .
C123 C 0.2846(8) 0.9908(6) 0.0472(4) 0.073(2) Uani 1 1 d . . .
H12E H 0.3256 1.0236 0.0086 0.088 Uiso 1 1 calc R . .
C124 C 0.1575(8) 1.0241(6) 0.0608(4) 0.077(2) Uani 1 1 d . . .
H12C H 0.1103 1.0799 0.0312 0.093 Uiso 1 1 calc R . .
C125 C 0.0981(7) 0.9774(6) 0.1166(4) 0.073(2) Uani 1 1 d . . .
H12A H 0.0103 0.9997 0.1256 0.088 Uiso 1 1 calc R . .
C126 C 0.1684(7) 0.8964(6) 0.1605(4) 0.0608(18) Uani 1 1 d . . .
H12D H 0.1274 0.8653 0.2004 0.073 Uiso 1 1 calc R . .
C141 C 0.6474(5) 0.4589(5) 0.1335(3) 0.0379(13) Uani 1 1 d . . .
C142 C 0.7655(5) 0.3946(5) 0.1482(3) 0.0436(14) Uani 1 1 d . . .
H14A H 0.7834 0.4224 0.1890 0.052 Uiso 1 1 calc R . .
C143 C 0.8557(6) 0.2914(5) 0.1036(3) 0.0523(16) Uani 1 1 d . . .
H14C H 0.9349 0.2484 0.1145 0.063 Uiso 1 1 calc R . .
C144 C 0.8330(6) 0.2499(5) 0.0439(3) 0.0557(17) Uani 1 1 d . . .
H14E H 0.8967 0.1794 0.0131 0.067 Uiso 1 1 calc R . .
C145 C 0.7173(6) 0.3105(5) 0.0284(3) 0.0516(16) Uani 1 1 d . . .
H14B H 0.7008 0.2820 -0.0128 0.062 Uiso 1 1 calc R . .
C146 C 0.6258(5) 0.4130(5) 0.0736(3) 0.0442(14) Uani 1 1 d . . .
H14D H 0.5456 0.4533 0.0635 0.053 Uiso 1 1 calc R . .
C161 C 0.4718(5) 0.7226(5) 0.3745(3) 0.0362(13) Uani 1 1 d . . .
C162 C 0.5006(5) 0.8125(5) 0.3874(3) 0.0433(14) Uani 1 1 d . . .
H16A H 0.5049 0.8635 0.3487 0.052 Uiso 1 1 calc R . .
C163 C 0.5231(5) 0.8287(5) 0.4555(4) 0.0499(16) Uani 1 1 d . . .
H16D H 0.5415 0.8913 0.4637 0.060 Uiso 1 1 calc R . .
C164 C 0.5190(5) 0.7547(6) 0.5116(3) 0.0513(16) Uani 1 1 d . . .
H16E H 0.5352 0.7655 0.5583 0.062 Uiso 1 1 calc R . .
C165 C 0.4916(5) 0.6656(6) 0.4996(3) 0.0507(16) Uani 1 1 d . . .
H16C H 0.4891 0.6142 0.5382 0.061 Uiso 1 1 calc R . .
C166 C 0.4673(5) 0.6493(5) 0.4322(3) 0.0429(14) Uani 1 1 d . . .
H16B H 0.4474 0.5874 0.4251 0.051 Uiso 1 1 calc R . .
C221 C -0.1453(5) 1.2427(4) 0.3326(3) 0.0320(12) Uani 1 1 d . . .
C222 C -0.0189(5) 1.2036(5) 0.2929(3) 0.0488(16) Uani 1 1 d . . .
H22C H 0.0332 1.1232 0.2736 0.059 Uiso 1 1 calc R . .
C223 C 0.0315(6) 1.2832(6) 0.2815(4) 0.0591(18) Uani 1 1 d . . .
H22D H 0.1181 1.2563 0.2532 0.071 Uiso 1 1 calc R . .
C224 C -0.0417(6) 1.4009(5) 0.3104(3) 0.0511(16) Uani 1 1 d . . .
H22E H -0.0061 1.4542 0.3032 0.061 Uiso 1 1 calc R . .
C225 C -0.1676(6) 1.4377(6) 0.3500(3) 0.0533(16) Uani 1 1 d . . .
H22B H -0.2205 1.5180 0.3695 0.064 Uiso 1 1 calc R . .
C226 C -0.2180(5) 1.3583(5) 0.3618(3) 0.0463(15) Uani 1 1 d . . .
H22A H -0.3043 1.3847 0.3905 0.056 Uiso 1 1 calc R . .
C241 C -0.4190(5) 1.1138(4) 0.2432(3) 0.0369(13) Uani 1 1 d . . .
C242 C -0.3992(6) 1.1570(5) 0.1726(3) 0.0438(14) Uani 1 1 d . . .
H24E H -0.3318 1.1776 0.1561 0.053 Uiso 1 1 calc R . .
C243 C -0.4753(6) 1.1707(6) 0.1261(3) 0.0560(17) Uani 1 1 d . . .
H24D H -0.4603 1.2008 0.0779 0.067 Uiso 1 1 calc R . .
C244 C -0.5732(6) 1.1411(5) 0.1488(4) 0.0556(17) Uani 1 1 d . . .
H24C H -0.6258 1.1513 0.1164 0.067 Uiso 1 1 calc R . .
C245 C -0.5948(6) 1.0973(5) 0.2173(4) 0.0520(16) Uani 1 1 d . . .
H24A H -0.6611 1.0750 0.2326 0.062 Uiso 1 1 calc R . .
C246 C -0.5189(5) 1.0853(5) 0.2647(3) 0.0407(14) Uani 1 1 d . . .
H24B H -0.5358 1.0568 0.3133 0.049 Uiso 1 1 calc R . .
C261 C -0.1984(5) 0.8847(5) 0.4314(3) 0.0342(13) Uani 1 1 d . . .
C262 C -0.2246(5) 0.8980(5) 0.5108(3) 0.0379(13) Uani 1 1 d . . .
H26C H -0.2615 0.9746 0.5366 0.045 Uiso 1 1 calc R . .
C263 C -0.1980(6) 0.8024(5) 0.5528(3) 0.0453(15) Uani 1 1 d . . .
H26D H -0.2164 0.8139 0.6070 0.054 Uiso 1 1 calc R . .
C264 C -0.1453(6) 0.6906(5) 0.5174(4) 0.0489(16) Uani 1 1 d . . .
H26E H -0.1255 0.6248 0.5466 0.059 Uiso 1 1 calc R . .
C265 C -0.1215(6) 0.6754(5) 0.4392(4) 0.0532(16) Uani 1 1 d . . .
H26B H -0.0871 0.5985 0.4144 0.064 Uiso 1 1 calc R . .
C266 C -0.1470(5) 0.7710(5) 0.3956(3) 0.0427(14) Uani 1 1 d . . .
H26A H -0.1295 0.7590 0.3416 0.051 Uiso 1 1 calc R . .
C1S C -0.2189 0.8248 0.1385 0.040 Uiso 0.00 1 d P . .
H1SA H -0.2079 0.8103 0.0849 0.048 Uiso 0.00 1 d P . .
H1SB H -0.2787 0.9058 0.1547 0.048 Uiso 0.00 1 d P . .
Cl1S Cl -0.0772 0.7967 0.1527 0.040 Uiso 0.00 1 d P . .
Cl2S Cl -0.2734 0.7394 0.1879 0.040 Uiso 0.00 1 d P . .
C2S C 1.1665 0.4636 0.0294 0.040 Uiso 0.00 1 d P . .
H2SA H 1.1895 0.4636 -0.0255 0.048 Uiso 0.00 1 d P . .
H2SB H 1.1116 0.5434 0.0516 0.048 Uiso 0.00 1 d P . .
Cl3S Cl 1.3040 0.4067 0.0607 0.040 Uiso 0.00 1 d P . .
Cl4S Cl 1.0876 0.3807 0.0555 0.040 Uiso 0.00 1 d P . .

loop_
_atom_site_aniso_label
_atom_site_aniso_U_11
_atom_site_aniso_U_22
_atom_site_aniso_U_33
_atom_site_aniso_U_23
_atom_site_aniso_U_13
_atom_site_aniso_U_12
Fe1 0.0298(4) 0.0250(4) 0.0338(4) -0.0058(3) -0.0079(3) -0.0072(4)
S1 0.0379(8) 0.0302(8) 0.0376(7) -0.0067(6) 0.0001(6) -0.0083(7)
S2 0.0302(7) 0.0296(8) 0.0345(7) -0.0051(6) -0.0114(6) -0.0078(6)
N1 0.045(3) 0.032(3) 0.050(3) -0.012(2) -0.010(2) -0.013(2)
C1 0.036(3) 0.035(4) 0.050(3) -0.005(3) -0.010(3) -0.017(3)
C2 0.071(5) 0.039(4) 0.050(4) -0.004(3) -0.012(3) -0.024(4)
C3 0.085(5) 0.080(6) 0.051(4) -0.012(4) -0.016(4) -0.046(5)
C4 0.083(5) 0.048(5) 0.068(5) -0.026(4) 0.001(4) -0.021(4)
C5 0.075(5) 0.031(4) 0.091(6) -0.015(4) -0.011(4) -0.003(4)
C6 0.053(4) 0.031(4) 0.067(4) 0.000(3) -0.015(3) -0.011(3)
C11 0.034(3) 0.032(3) 0.038(3) -0.004(3) -0.006(2) -0.014(3)
C12 0.034(3) 0.024(3) 0.049(3) -0.008(3) -0.012(3) -0.006(3)
C13 0.036(3) 0.039(3) 0.033(3) -0.007(3) -0.010(3) -0.010(3)
C14 0.031(3) 0.032(3) 0.039(3) -0.005(3) -0.008(3) -0.008(3)
C15 0.031(3) 0.029(3) 0.045(3) 0.003(3) -0.012(3) -0.008(3)
C16 0.031(3) 0.025(3) 0.039(3) 0.000(2) -0.007(3) -0.011(3)
C21 0.025(3) 0.030(3) 0.028(3) -0.004(2) -0.006(2) -0.003(3)
C22 0.031(3) 0.031(3) 0.037(3) -0.005(3) -0.009(3) -0.009(3)
C23 0.043(3) 0.034(3) 0.039(3) 0.010(3) -0.019(3) -0.013(3)
C24 0.033(3) 0.033(3) 0.041(3) -0.004(3) -0.014(3) -0.010(3)
C25 0.037(3) 0.032(3) 0.041(3) -0.004(3) -0.013(3) -0.012(3)
C26 0.031(3) 0.027(3) 0.040(3) -0.003(2) -0.012(2) -0.009(3)
C121 0.042(4) 0.033(3) 0.036(3) -0.014(3) -0.012(3) -0.002(3)
C122 0.060(4) 0.055(4) 0.043(3) 0.010(3) -0.021(3) -0.012(4)
C123 0.076(6) 0.057(5) 0.061(4) 0.007(4) -0.020(4) -0.008(4)
C124 0.080(6) 0.054(5) 0.054(4) -0.014(4) -0.032(4) 0.015(4)
C125 0.054(4) 0.057(5) 0.073(5) -0.014(4) -0.030(4) 0.013(4)
C126 0.059(5) 0.049(4) 0.055(4) -0.003(3) -0.022(3) -0.004(4)
C141 0.033(3) 0.028(3) 0.040(3) -0.009(2) -0.009(3) -0.003(3)
C142 0.042(4) 0.033(3) 0.043(3) -0.008(3) -0.013(3) -0.005(3)
C143 0.041(4) 0.037(4) 0.059(4) -0.005(3) -0.019(3) 0.003(3)
C144 0.048(4) 0.036(4) 0.056(4) -0.019(3) -0.009(3) 0.002(3)
C145 0.056(4) 0.039(4) 0.051(4) -0.009(3) -0.019(3) -0.011(4)
C146 0.037(3) 0.032(3) 0.055(4) -0.007(3) -0.019(3) -0.005(3)
C161 0.027(3) 0.032(3) 0.039(3) -0.007(3) -0.008(2) -0.004(3)
C162 0.048(4) 0.038(4) 0.046(3) 0.000(3) -0.017(3) -0.019(3)
C163 0.041(4) 0.044(4) 0.063(4) -0.008(3) -0.016(3) -0.016(3)
C164 0.042(4) 0.064(4) 0.046(4) -0.007(3) -0.018(3) -0.019(4)
C165 0.043(4) 0.065(4) 0.040(3) 0.012(3) -0.015(3) -0.019(3)
C166 0.042(3) 0.040(3) 0.046(3) 0.004(3) -0.009(3) -0.020(3)
C221 0.037(3) 0.025(3) 0.035(3) 0.002(2) -0.018(2) -0.011(3)
C222 0.036(3) 0.042(4) 0.057(4) -0.001(3) -0.006(3) -0.012(3)
C223 0.042(4) 0.062(5) 0.072(4) 0.009(4) -0.007(3) -0.028(4)
C224 0.054(4) 0.043(4) 0.064(4) 0.004(3) -0.018(3) -0.028(4)
C225 0.048(4) 0.041(4) 0.065(4) 0.000(3) -0.018(3) -0.014(3)
C226 0.034(3) 0.040(4) 0.063(4) -0.003(3) -0.007(3) -0.019(3)
C241 0.044(3) 0.026(3) 0.039(3) -0.006(2) -0.015(3) -0.011(3)
C242 0.048(4) 0.044(4) 0.047(3) 0.000(3) -0.023(3) -0.022(3)
C243 0.070(5) 0.063(5) 0.043(3) 0.008(3) -0.027(3) -0.031(4)
C244 0.065(4) 0.051(4) 0.066(4) 0.008(3) -0.042(4) -0.027(4)
C245 0.053(4) 0.050(4) 0.069(4) 0.015(3) -0.034(3) -0.028(3)
C246 0.046(4) 0.032(3) 0.049(3) 0.008(3) -0.019(3) -0.020(3)
C261 0.038(3) 0.031(3) 0.040(3) -0.003(3) -0.017(3) -0.018(3)
C262 0.035(3) 0.032(3) 0.048(3) -0.006(3) -0.009(3) -0.018(3)
C263 0.054(4) 0.044(4) 0.045(3) 0.014(3) -0.020(3) -0.027(3)
C264 0.051(4) 0.038(4) 0.077(5) 0.028(3) -0.032(3) -0.030(3)
C265 0.050(4) 0.032(4) 0.078(5) -0.007(3) -0.023(3) -0.015(3)
C266 0.047(4) 0.034(3) 0.052(3) 0.004(3) -0.017(3) -0.021(3)

loop_
_atom_type_symbol
_atom_type_description
_atom_type_scat_dispersion_real
_atom_type_scat_dispersion_imag
_atom_type_scat_source
C C 0.0033 0.0016 'International Tables Vol C Tables 4.2.6.8 and 6.1.1.4'
H H 0.0000 0.0000 'International Tables Vol C Tables 4.2.6.8 and 6.1.1.4'
N N 0.0061 0.0033 'International Tables Vol C Tables 4.2.6.8 and 6.1.1.4'
Fe Fe 0.3463 0.8444 'International Tables Vol C Tables 4.2.6.8 and 6.1.1.4'
S S 0.1246 0.1234 'International Tables Vol C Tables 4.2.6.8 and 6.1.1.4'
Cl Cl 0.1484 0.1585 'International Tables Vol C Tables 4.2.6.8 and 6.1.1.4'

loop_
_geom_angle_atom_site_label_1
_geom_angle_atom_site_label_2
_geom_angle_atom_site_label_3
_geom_angle
_geom_angle_site_symmetry_1
_geom_angle_site_symmetry_3
_geom_angle_publ_flag
N1 Fe1 S1 126.45(13) . . ?
N1 Fe1 S2 113.75(14) . . ?
S1 Fe1 S2 101.68(6) . . ?
N1 Fe1 S2 94.92(13) . 2_576 ?
S1 Fe1 S2 132.17(6) . 2_576 ?
S2 Fe1 S2 77.80(7) . 2_576 ?
C11 S1 Fe1 108.10(17) . . ?
C21 S2 Fe1 124.59(17) . . ?
C21 S2 Fe1 126.77(16) . 2_576 ?
Fe1 S2 Fe1 102.20(7) . 2_576 ?
C1 N1 Fe1 119.8(3) . . ?
C2 C1 C6 121.2(5) . . ?
C2 C1 N1 117.9(5) . . ?
C6 C1 N1 120.9(5) . . ?
C1 C2 C3 118.8(6) . . ?
C4 C3 C2 119.8(7) . . ?
C5 C4 C3 120.0(6) . . ?
C4 C5 C6 120.7(7) . . ?
C1 C6 C5 119.3(6) . . ?
C16 C11 C12 118.7(5) . . ?
C16 C11 S1 122.8(4) . . ?
C12 C11 S1 118.5(4) . . ?
C13 C12 C11 119.6(5) . . ?
C13 C12 C121 117.3(5) . . ?
C11 C12 C121 123.0(5) . . ?
C12 C13 C14 122.7(5) . . ?
C13 C14 C15 116.9(5) . . ?
C13 C14 C141 121.7(5) . . ?
C15 C14 C141 121.3(5) . . ?
C16 C15 C14 122.3(5) . . ?
C15 C16 C11 119.6(5) . . ?
C15 C16 C161 117.8(5) . . ?
C11 C16 C161 122.4(5) . . ?
C26 C21 C22 119.3(5) . . ?
C26 C21 S2 121.9(4) . . ?
C22 C21 S2 118.8(4) . . ?
C23 C22 C21 119.3(5) . . ?
C23 C22 C221 118.0(5) . . ?
C21 C22 C221 122.7(5) . . ?
C22 C23 C24 122.8(5) . . ?
C25 C24 C23 116.3(5) . . ?
C25 C24 C241 122.3(5) . . ?
C23 C24 C241 121.3(5) . . ?
C26 C25 C24 123.6(5) . . ?
C25 C26 C21 118.6(5) . . ?
C25 C26 C261 118.5(5) . . ?
C21 C26 C261 122.9(5) . . ?
C122 C121 C126 118.4(6) . . ?
C122 C121 C12 119.4(5) . . ?
C126 C121 C12 122.2(5) . . ?
C121 C122 C123 122.1(7) . . ?
C122 C123 C124 119.4(7) . . ?
C125 C124 C123 120.4(7) . . ?
C124 C125 C126 119.1(7) . . ?
C121 C126 C125 120.6(7) . . ?
C146 C141 C142 117.2(5) . . ?
C146 C141 C14 121.5(5) . . ?
C142 C141 C14 121.3(5) . . ?
C143 C142 C141 120.4(6) . . ?
C144 C143 C142 121.1(6) . . ?
C143 C144 C145 119.9(5) . . ?
C144 C145 C146 119.3(6) . . ?
C145 C146 C141 122.0(6) . . ?
C166 C161 C162 117.8(5) . . ?
C166 C161 C16 122.5(5) . . ?
C162 C161 C16 119.4(5) . . ?
C163 C162 C161 120.9(5) . . ?
C164 C163 C162 120.3(6) . . ?
C165 C164 C163 119.4(6) . . ?
C164 C165 C166 120.9(6) . . ?
C165 C166 C161 120.6(5) . . ?
C226 C221 C222 119.3(5) . . ?
C226 C221 C22 121.7(5) . . ?
C222 C221 C22 118.9(5) . . ?
C221 C222 C223 119.4(6) . . ?
C224 C223 C222 121.7(6) . . ?
C225 C224 C223 117.7(6) . . ?
C224 C225 C226 120.6(6) . . ?
C221 C226 C225 121.2(5) . . ?
C242 C241 C246 117.1(5) . . ?
C242 C241 C24 121.1(5) . . ?
C246 C241 C24 121.8(5) . . ?
C243 C242 C241 121.2(5) . . ?
C242 C243 C244 120.4(6) . . ?
C245 C244 C243 120.2(6) . . ?
C244 C245 C246 119.3(6) . . ?
C241 C246 C245 121.8(5) . . ?
C262 C261 C266 117.8(5) . . ?
C262 C261 C26 122.3(5) . . ?
C266 C261 C26 119.9(5) . . ?
C263 C262 C261 121.3(5) . . ?
C264 C263 C262 120.9(5) . . ?
C263 C264 C265 119.0(5) . . ?
C264 C265 C266 121.0(6) . . ?
C265 C266 C261 120.1(5) . . ?
Cl2S C1S Cl1S 109.5 . . ?
Cl4S C2S Cl3S 110.3 . . ?

loop_
_geom_bond_atom_site_label_1
_geom_bond_atom_site_label_2
_geom_bond_distance
_geom_bond_site_symmetry_2
_geom_bond_publ_flag
Fe1 N1 2.110(4) . ?
Fe1 S1 2.2862(16) . ?
Fe1 S2 2.3638(19) . ?
Fe1 S2 2.3751(16) 2_576 ?
S1 C11 1.776(5) . ?
S2 C21 1.767(5) . ?
S2 Fe1 2.3751(16) 2_576 ?
N1 C1 1.465(7) . ?
C1 C2 1.354(8) . ?
C1 C6 1.372(8) . ?
C2 C3 1.408(9) . ?
C3 C4 1.378(10) . ?
C4 C5 1.347(10) . ?
C5 C6 1.388(9) . ?
C11 C16 1.406(7) . ?
C11 C12 1.414(7) . ?
C12 C13 1.383(7) . ?
C12 C121 1.508(8) . ?
C13 C14 1.391(8) . ?
C14 C15 1.401(7) . ?
C14 C141 1.482(7) . ?
C15 C16 1.390(7) . ?
C16 C161 1.483(7) . ?
C21 C26 1.413(7) . ?
C21 C22 1.414(7) . ?
C22 C23 1.380(7) . ?
C22 C221 1.503(7) . ?
C23 C24 1.403(7) . ?
C24 C25 1.390(7) . ?
C24 C241 1.474(8) . ?
C25 C26 1.387(7) . ?
C26 C261 1.491(7) . ?
C121 C122 1.363(8) . ?
C121 C126 1.375(8) . ?
C122 C123 1.370(9) . ?
C123 C124 1.372(11) . ?
C124 C125 1.368(10) . ?
C125 C126 1.401(9) . ?
C141 C146 1.392(7) . ?
C141 C142 1.403(8) . ?
C142 C143 1.380(8) . ?
C143 C144 1.367(8) . ?
C144 C145 1.380(8) . ?
C145 C146 1.382(8) . ?
C161 C166 1.388(7) . ?
C161 C162 1.389(7) . ?
C162 C163 1.381(8) . ?
C163 C164 1.373(8) . ?
C164 C165 1.364(8) . ?
C165 C166 1.380(8) . ?
C221 C226 1.370(7) . ?
C221 C222 1.380(7) . ?
C222 C223 1.396(8) . ?
C223 C224 1.391(8) . ?
C224 C225 1.379(8) . ?
C225 C226 1.393(8) . ?
C241 C242 1.383(7) . ?
C241 C246 1.388(7) . ?
C242 C243 1.373(8) . ?
C243 C244 1.374(8) . ?
C244 C245 1.358(8) . ?
C245 C246 1.389(8) . ?
C261 C262 1.390(7) . ?
C261 C266 1.398(7) . ?
C262 C263 1.377(7) . ?
C263 C264 1.372(8) . ?
C264 C265 1.376(8) . ?
C265 C266 1.394(8) . ?
C1S Cl2S 1.6483 . ?
C1S Cl1S 1.7000 . ?
C2S Cl4S 1.7124 . ?
C2S Cl3S 1.7571 . ?

loop_
_geom_torsion_atom_site_label_1
_geom_torsion_atom_site_label_2
_geom_torsion_atom_site_label_3
_geom_torsion_atom_site_label_4
_geom_torsion
_geom_torsion_site_symmetry_1
_geom_torsion_site_symmetry_2
_geom_torsion_site_symmetry_3
_geom_torsion_site_symmetry_4
_geom_torsion_publ_flag
N1 Fe1 S1 C11 -16.0(3) . . . . ?
S2 Fe1 S1 C11 -147.6(2) . . . . ?
S2 Fe1 S1 C11 128.4(2) 2_576 . . . ?
N1 Fe1 S2 C21 -63.2(2) . . . . ?
S1 Fe1 S2 C21 75.7(2) . . . . ?
S2 Fe1 S2 C21 -153.3(2) 2_576 . . . ?
N1 Fe1 S2 Fe1 90.03(14) . . . 2_576 ?
S1 Fe1 S2 Fe1 -131.05(6) . . . 2_576 ?
S2 Fe1 S2 Fe1 0.0 2_576 . . 2_576 ?
S1 Fe1 N1 C1 -7.8(5) . . . . ?
S2 Fe1 N1 C1 119.1(4) . . . . ?
S2 Fe1 N1 C1 -162.1(4) 2_576 . . . ?
Fe1 N1 C1 C2 -44.8(6) . . . . ?
Fe1 N1 C1 C6 134.3(5) . . . . ?
C6 C1 C2 C3 1.7(9) . . . . ?
N1 C1 C2 C3 -179.2(5) . . . . ?
C1 C2 C3 C4 -2.2(10) . . . . ?
C2 C3 C4 C5 1.6(11) . . . . ?
C3 C4 C5 C6 -0.3(12) . . . . ?
C2 C1 C6 C5 -0.4(9) . . . . ?
N1 C1 C6 C5 -179.6(5) . . . . ?
C4 C5 C6 C1 -0.3(11) . . . . ?
Fe1 S1 C11 C16 -57.6(4) . . . . ?
Fe1 S1 C11 C12 124.0(4) . . . . ?
C16 C11 C12 C13 2.6(7) . . . . ?
S1 C11 C12 C13 -178.9(4) . . . . ?
C16 C11 C12 C121 -172.9(5) . . . . ?
S1 C11 C12 C121 5.6(7) . . . . ?
C11 C12 C13 C14 2.3(8) . . . . ?
C121 C12 C13 C14 178.0(5) . . . . ?
C12 C13 C14 C15 -4.3(8) . . . . ?
C12 C13 C14 C141 -179.5(5) . . . . ?
C13 C14 C15 C16 1.3(7) . . . . ?
C141 C14 C15 C16 176.6(5) . . . . ?
C14 C15 C16 C11 3.4(7) . . . . ?
C14 C15 C16 C161 -171.9(4) . . . . ?
C12 C11 C16 C15 -5.4(7) . . . . ?
S1 C11 C16 C15 176.2(4) . . . . ?
C12 C11 C16 C161 169.7(4) . . . . ?
S1 C11 C16 C161 -8.7(7) . . . . ?
Fe1 S2 C21 C26 63.0(4) . . . . ?
Fe1 S2 C21 C26 -83.7(4) 2_576 . . . ?
Fe1 S2 C21 C22 -114.3(4) . . . . ?
Fe1 S2 C21 C22 99.0(4) 2_576 . . . ?
C26 C21 C22 C23 3.0(7) . . . . ?
S2 C21 C22 C23 -179.7(4) . . . . ?
C26 C21 C22 C221 -176.3(4) . . . . ?
S2 C21 C22 C221 1.0(7) . . . . ?
C21 C22 C23 C24 -2.2(8) . . . . ?
C221 C22 C23 C24 177.1(5) . . . . ?
C22 C23 C24 C25 0.0(8) . . . . ?
C22 C23 C24 C241 -178.4(5) . . . . ?
C23 C24 C25 C26 1.4(8) . . . . ?
C241 C24 C25 C26 179.8(5) . . . . ?
C24 C25 C26 C21 -0.6(8) . . . . ?
C24 C25 C26 C261 179.2(5) . . . . ?
C22 C21 C26 C25 -1.6(7) . . . . ?
S2 C21 C26 C25 -178.9(4) . . . . ?
C22 C21 C26 C261 178.6(5) . . . . ?
S2 C21 C26 C261 1.3(7) . . . . ?
C13 C12 C121 C122 -65.9(7) . . . . ?
C11 C12 C121 C122 109.7(6) . . . . ?
C13 C12 C121 C126 111.8(6) . . . . ?
C11 C12 C121 C126 -72.7(7) . . . . ?
C126 C121 C122 C123 -0.3(9) . . . . ?
C12 C121 C122 C123 177.4(6) . . . . ?
C121 C122 C123 C124 -0.6(10) . . . . ?
C122 C123 C124 C125 0.4(11) . . . . ?
C123 C124 C125 C126 0.8(10) . . . . ?
C122 C121 C126 C125 1.6(9) . . . . ?
C12 C121 C126 C125 -176.1(6) . . . . ?
C124 C125 C126 C121 -1.8(10) . . . . ?
C13 C14 C141 C146 -32.4(8) . . . . ?
C15 C14 C141 C146 152.6(5) . . . . ?
C13 C14 C141 C142 147.0(5) . . . . ?
C15 C14 C141 C142 -28.0(8) . . . . ?
C146 C141 C142 C143 1.0(8) . . . . ?
C14 C141 C142 C143 -178.4(5) . . . . ?
C141 C142 C143 C144 0.6(9) . . . . ?
C142 C143 C144 C145 -1.2(9) . . . . ?
C143 C144 C145 C146 0.2(9) . . . . ?
C144 C145 C146 C141 1.5(9) . . . . ?
C142 C141 C146 C145 -2.0(8) . . . . ?
C14 C141 C146 C145 177.3(5) . . . . ?
C15 C16 C161 C166 -57.7(7) . . . . ?
C11 C16 C161 C166 127.1(6) . . . . ?
C15 C16 C161 C162 116.7(6) . . . . ?
C11 C16 C161 C162 -58.5(7) . . . . ?
C166 C161 C162 C163 -0.4(8) . . . . ?
C16 C161 C162 C163 -175.1(5) . . . . ?
C161 C162 C163 C164 0.9(9) . . . . ?
C162 C163 C164 C165 -0.5(9) . . . . ?
C163 C164 C165 C166 -0.3(9) . . . . ?
C164 C165 C166 C161 0.8(9) . . . . ?
C162 C161 C166 C165 -0.4(8) . . . . ?
C16 C161 C166 C165 174.1(5) . . . . ?
C23 C22 C221 C226 70.2(7) . . . . ?
C21 C22 C221 C226 -110.5(6) . . . . ?
C23 C22 C221 C222 -105.8(6) . . . . ?
C21 C22 C221 C222 73.5(7) . . . . ?
C226 C221 C222 C223 -1.7(9) . . . . ?
C22 C221 C222 C223 174.4(5) . . . . ?
C221 C222 C223 C224 1.3(10) . . . . ?
C222 C223 C224 C225 -1.1(10) . . . . ?
C223 C224 C225 C226 1.4(9) . . . . ?
C222 C221 C226 C225 2.0(9) . . . . ?
C22 C221 C226 C225 -174.0(5) . . . . ?
C224 C225 C226 C221 -1.9(9) . . . . ?
C25 C24 C241 C242 -144.5(5) . . . . ?
C23 C24 C241 C242 33.8(8) . . . . ?
C25 C24 C241 C246 34.5(8) . . . . ?
C23 C24 C241 C246 -147.2(5) . . . . ?
C246 C241 C242 C243 -0.1(8) . . . . ?
C24 C241 C242 C243 178.9(5) . . . . ?
C241 C242 C243 C244 -0.3(9) . . . . ?
C242 C243 C244 C245 -0.4(10) . . . . ?
C243 C244 C245 C246 1.5(9) . . . . ?
C242 C241 C246 C245 1.2(8) . . . . ?
C24 C241 C246 C245 -177.9(5) . . . . ?
C244 C245 C246 C241 -1.9(9) . . . . ?
C25 C26 C261 C262 -123.2(6) . . . . ?
C21 C26 C261 C262 56.6(7) . . . . ?
C25 C26 C261 C266 55.9(7) . . . . ?
C21 C26 C261 C266 -124.3(6) . . . . ?
C266 C261 C262 C263 1.6(8) . . . . ?
C26 C261 C262 C263 -179.3(5) . . . . ?
C261 C262 C263 C264 -0.4(9) . . . . ?
C262 C263 C264 C265 -1.3(9) . . . . ?
C263 C264 C265 C266 1.7(9) . . . . ?
C264 C265 C266 C261 -0.4(9) . . . . ?
C262 C261 C266 C265 -1.2(8) . . . . ?
C26 C261 C266 C265 179.7(5) . . . . ?
